data_4504289
loop_
_publ_author_name
'Li, Zhen'
'Li, Mian'
'Zhou, Xiao-Ping'
'Wu, Tao'
'Li, Dan'
'Ng, Seik Weng'

_publ_section_title
;
 Metal-Directed Supramolecular Architectures:&#x00A0; From Mononuclear to
 3D Frameworks Based on In Situ Tetrazole Ligand Synthesis
;
_journal_issue 10
_journal_name_full 'Crystal Growth &amp; Design'
_journal_page_first 1992
_journal_paper_doi 10.1021/cg0702333
_journal_volume 7
_journal_year 2007
_chemical_formula_moiety '(C5 H3 N6) Ag'
_chemical_formula_sum 'C5 H3 Ag N6'
_chemical_formula_weight 255.00
_chemical_name_systematic
; 
 ? 
;
_space_group_IT_number 14
_symmetry_cell_setting monoclinic
_symmetry_space_group_name_Hall '-P 2ybc'
_symmetry_space_group_name_H-M 'P 1 21/c 1'
_atom_sites_solution_hydrogens geom
_atom_sites_solution_primary direct
_atom_sites_solution_secondary difmap
_audit_creation_method SHELXL-97
_cell_angle_alpha 90.00
_cell_angle_beta 92.638(3)
_cell_angle_gamma 90.00
_cell_formula_units_Z 4
_cell_length_a 3.5465(6)
_cell_length_b 12.373(2)
_cell_length_c 14.679(3)
_cell_measurement_temperature 273(2)
_cell_volume 643.4(2)
_computing_structure_refinement 'SHELXL-97 (Sheldrick, 1997)'
_computing_structure_solution 'SHELXS-97 (Sheldrick, 1990)'
_diffrn_ambient_temperature 273(2)
_diffrn_measured_fraction_theta_full 0.976
_diffrn_measured_fraction_theta_max 0.976
_diffrn_radiation_monochromator graphite
_diffrn_radiation_source 'fine-focus sealed tube'
_diffrn_radiation_type MoK\a
_diffrn_radiation_wavelength 0.71073
_diffrn_reflns_av_R_equivalents 0.0146
_diffrn_reflns_av_sigmaI/netI 0.0207
_diffrn_reflns_limit_h_max 4
_diffrn_reflns_limit_h_min -4
_diffrn_reflns_limit_k_max 16
_diffrn_reflns_limit_k_min -12
_diffrn_reflns_limit_l_max 19
_diffrn_reflns_limit_l_min -18
_diffrn_reflns_number 4156
_diffrn_reflns_theta_full 28.25
_diffrn_reflns_theta_max 28.25
_diffrn_reflns_theta_min 2.15
_exptl_absorpt_coefficient_mu 3.069
_exptl_absorpt_correction_type multi-scan
_exptl_absorpt_process_details 'SADABS (Bruker, 2002)'
_exptl_crystal_colour orange
_exptl_crystal_density_diffrn 2.632
_exptl_crystal_density_method 'not measured'
_exptl_crystal_description club
_exptl_crystal_F_000 488
_exptl_crystal_size_max 0.17
_exptl_crystal_size_mid 0.10
_exptl_crystal_size_min 0.10
_refine_diff_density_max 0.504
_refine_diff_density_min -0.591
_refine_diff_density_rms 0.090
_refine_ls_extinction_method none
_refine_ls_goodness_of_fit_ref 1.083
_refine_ls_hydrogen_treatment mixed
_refine_ls_matrix_type full
_refine_ls_number_parameters 109
_refine_ls_number_reflns 1559
_refine_ls_number_restraints 0
_refine_ls_restrained_S_all 1.083
_refine_ls_R_factor_all 0.0338
_refine_ls_R_factor_gt 0.0292
_refine_ls_shift/su_max 0.001
_refine_ls_shift/su_mean 0.000
_refine_ls_structure_factor_coef Fsqd
_refine_ls_weighting_details 'calc w=1/[\s^2^(Fo^2^)+(0.0262P)^2^+0.8442P] where P=(Fo^2^+2Fc^2^)/3'
_refine_ls_weighting_scheme calc
_refine_ls_wR_factor_gt 0.0634
_refine_ls_wR_factor_ref 0.0652
_reflns_number_gt 1391
_reflns_number_total 1559
_reflns_threshold_expression >2sigma(I)
_cod_data_source_file cg0702333si20070310_090159.cif
_cod_data_source_block Complex_4
_cod_depositor_comments
;
The following automatic conversions were performed:

'_exptl_absorpt_correction_type' value 'Multi-scan' changed to
'multi-scan' according to
/home/saulius/struct/CIF-dictionaries/cif_core.dic dictionary named
'cif_core.dic' version 2.4.1 from 2010-06-29.

Automatic conversion script
Id: cif_fix_values 1715 2011-07-08 13:25:40Z adriana 
;
_cod_original_cell_volume 643.45(19)
_cod_original_sg_symbol_H-M P2(1)/c
_cod_database_code 4504289

loop_
_symmetry_equiv_pos_as_xyz
'x, y, z'
'-x, y+1/2, -z+1/2'
'-x, -y, -z'
'x, -y-1/2, z-1/2'

loop_
_atom_site_label
_atom_site_type_symbol
_atom_site_fract_x
_atom_site_fract_y
_atom_site_fract_z
_atom_site_U_iso_or_equiv
_atom_site_adp_type
_atom_site_occupancy
_atom_site_symmetry_multiplicity
_atom_site_calc_flag
_atom_site_refinement_flags
N3 N 0.9933(7) 0.54039(19) 0.21410(17) 0.0293(5) Uani 1 1 d .
Ag1 Ag 1.29350(10) 0.70011(2) 0.215984(16) 0.04781(12) Uani 1 1 d .
N5 N 0.5180(7) 0.22161(18) 0.12069(16) 0.0269(5) Uani 1 1 d .
N2 N 0.9690(8) 0.4691(2) 0.28063(17) 0.0322(6) Uani 1 1 d .
C1 C 0.7790(8) 0.3970(2) 0.15534(18) 0.0230(5) Uani 1 1 d .
N6 N 0.5185(7) 0.2646(2) -0.06598(17) 0.0305(5) Uani 1 1 d .
C2 C 0.6360(7) 0.3164(2) 0.08916(18) 0.0224(5) Uani 1 1 d .
N4 N 0.8763(7) 0.49680(19) 0.13391(16) 0.0289(5) Uani 1 1 d .
N1 N 0.8331(7) 0.37744(19) 0.24470(16) 0.0296(5) Uani 1 1 d .
C3 C 0.6317(8) 0.3381(2) -0.00425(19) 0.0265(6) Uani 1 1 d .
H10 H 0.7099 0.4056 -0.0239 0.032 Uiso 1 1 calc R
C5 C 0.4017(8) 0.1486(2) 0.0582(2) 0.0303(6) Uani 1 1 d .
H12 H 0.3163 0.0818 0.0777 0.036 Uiso 1 1 calc R
C4 C 0.4042(9) 0.1690(2) -0.0339(2) 0.0303(6) Uani 1 1 d .
H13 H 0.3249 0.1154 -0.0748 0.036 Uiso 1 1 calc R

loop_
_atom_site_aniso_label
_atom_site_aniso_U_11
_atom_site_aniso_U_22
_atom_site_aniso_U_33
_atom_site_aniso_U_23
_atom_site_aniso_U_13
_atom_site_aniso_U_12
N3 0.0382(14) 0.0225(11) 0.0269(12) -0.0027(9) -0.0019(10) -0.0016(10)
Ag1 0.0918(3) 0.02611(15) 0.02554(14) -0.00707(9) 0.00246(13) -0.01088(12)
N5 0.0328(13) 0.0218(11) 0.0260(12) 0.0024(9) 0.0005(10) 0.0015(9)
N2 0.0446(16) 0.0274(12) 0.0241(12) -0.0016(10) -0.0028(10) 0.0007(11)
C1 0.0273(13) 0.0216(12) 0.0202(12) 0.0005(10) 0.0012(10) 0.0036(10)
N6 0.0379(14) 0.0277(12) 0.0255(12) -0.0027(10) -0.0021(10) 0.0013(10)
C2 0.0228(13) 0.0205(12) 0.0240(13) 0.0012(10) 0.0012(10) 0.0028(10)
N4 0.0404(14) 0.0220(11) 0.0240(11) 0.0003(9) -0.0015(10) -0.0029(10)
N1 0.0432(15) 0.0233(12) 0.0220(11) 0.0011(9) -0.0022(10) -0.0009(10)
C3 0.0327(15) 0.0218(12) 0.0250(13) 0.0017(11) -0.0002(11) -0.0019(11)
C5 0.0326(15) 0.0218(13) 0.0362(16) 0.0008(11) -0.0001(12) -0.0032(11)
C4 0.0350(16) 0.0226(13) 0.0329(15) -0.0056(11) -0.0034(12) 0.0003(11)

loop_
_atom_type_symbol
_atom_type_description
_atom_type_scat_dispersion_real
_atom_type_scat_dispersion_imag
_atom_type_scat_source
C C 0.0033 0.0016 'International Tables Vol C Tables 4.2.6.8 and 6.1.1.4'
H H 0.0000 0.0000 'International Tables Vol C Tables 4.2.6.8 and 6.1.1.4'
N N 0.0061 0.0033 'International Tables Vol C Tables 4.2.6.8 and 6.1.1.4'
Ag Ag -0.8971 1.1015 'International Tables Vol C Tables 4.2.6.8 and 6.1.1.4'

loop_
_geom_angle_atom_site_label_1
_geom_angle_atom_site_label_2
_geom_angle_atom_site_label_3
_geom_angle
_geom_angle_site_symmetry_1
_geom_angle_site_symmetry_3
N2 N3 N4 110.6(2) . .
N2 N3 Ag1 128.73(19) . .
N4 N3 Ag1 119.45(18) . .
N3 Ag1 N1 137.68(9) . 2_755
N3 Ag1 N6 107.72(9) . 3_765
N1 Ag1 N6 97.05(9) 2_755 3_765
N3 Ag1 N5 102.33(8) . 2_755
N1 Ag1 N5 72.76(8) 2_755 2_755
N6 Ag1 N5 143.66(9) 3_765 2_755
C2 N5 C5 116.5(2) . .
C2 N5 Ag1 110.82(18) . 2_745
C5 N5 Ag1 130.76(19) . 2_745
N3 N2 N1 108.1(2) . .
N4 C1 N1 112.0(2) . .
N4 C1 C2 124.2(2) . .
N1 C1 C2 123.8(2) . .
C3 N6 C4 116.7(3) . .
C3 N6 Ag1 114.62(19) . 3_765
C4 N6 Ag1 126.21(19) . 3_765
N5 C2 C3 121.3(3) . .
N5 C2 C1 118.2(2) . .
C3 C2 C1 120.5(2) . .
C1 N4 N3 103.9(2) . .
N2 N1 C1 105.5(2) . .
N2 N1 Ag1 141.10(19) . 2_745
C1 N1 Ag1 113.22(18) . 2_745
N6 C3 C2 121.7(3) . .
N5 C5 C4 122.3(3) . .
N6 C4 C5 121.5(3) . .

loop_
_geom_bond_atom_site_label_1
_geom_bond_atom_site_label_2
_geom_bond_distance
_geom_bond_site_symmetry_2
N3 N2 1.322(3) .
N3 N4 1.343(3) .
N3 Ag1 2.244(2) .
Ag1 N1 2.318(2) 2_755
Ag1 N6 2.370(3) 3_765
Ag1 N5 2.473(2) 2_755
N5 C2 1.336(3) .
N5 C5 1.339(4) .
N5 Ag1 2.473(2) 2_745
N2 N1 1.332(3) .
C1 N4 1.324(4) .
C1 N1 1.339(4) .
C1 C2 1.466(4) .
N6 C3 1.333(4) .
N6 C4 1.343(4) .
N6 Ag1 2.370(3) 3_765
C2 C3 1.397(4) .
N1 Ag1 2.318(2) 2_745
C5 C4 1.375(4) .
